data_1552570
loop_
_publ_author_name
'Wei, Wen-Jun'
'Song, Qiu-Yan'
'Ying, Jin-Chuan'
'Li, Hang-Ying'
'Ma, Kai-Liang'
'Li, Yida'
'Li, Ya'
'Gao, Kun'

_publ_section_title
;
 Highly Oxygenated Triterpenoids and Rare Tetraterpenoids from <i>Abies
 chensiensis</i> and Their Antibacterial Activity.
;
_journal_issue 10
_journal_name_full 'Journal of natural products'
_journal_page_first 2859
_journal_page_last 2869
_journal_paper_doi 10.1021/acs.jnatprod.9b00616
_journal_volume 82
_journal_year 2019
_chemical_absolute_configuration ad
_chemical_formula_moiety 'C30 H46 O5'
_chemical_formula_sum 'C30 H46 O5'
_chemical_formula_weight 486.67
_space_group_crystal_system orthorhombic
_space_group_IT_number 19
_space_group_name_Hall 'P 2ac 2ab'
_space_group_name_H-M_alt 'P 21 21 21'
_atom_sites_solution_hydrogens mixed
_atom_sites_solution_primary direct
_audit_creation_date 2018-11-16
_audit_creation_method
;
Olex2 1.2
(compiled 2018.05.29 svn.r3508 for OlexSys, GUI svn.r5506)
;
_cell_angle_alpha 90
_cell_angle_beta 90
_cell_angle_gamma 90
_cell_formula_units_Z 4
_cell_length_a 6.86011(11)
_cell_length_b 12.7036(2)
_cell_length_c 31.2318(5)
_cell_measurement_reflns_used 6039
_cell_measurement_temperature 295.53(10)
_cell_measurement_theta_max 69.8700
_cell_measurement_theta_min 5.6610
_cell_volume 2721.79(8)
_computing_cell_refinement
;
CrysAlisPro, Agilent Technologies,
Version 1.171.36.28 (release 01-02-2013 CrysAlis171 .NET)
(compiled Feb  1 2013,16:14:44)
;
_computing_data_collection
;
CrysAlisPro, Agilent Technologies,
Version 1.171.36.28 (release 01-02-2013 CrysAlis171 .NET)
(compiled Feb  1 2013,16:14:44)
;
_computing_data_reduction
;
CrysAlisPro, Agilent Technologies,
Version 1.171.36.28 (release 01-02-2013 CrysAlis171 .NET)
(compiled Feb  1 2013,16:14:44)
;
_computing_molecular_graphics 'Olex2 (Dolomanov et al., 2009)'
_computing_publication_material 'Olex2 (Dolomanov et al., 2009)'
_computing_structure_refinement 'ShelXL (Sheldrick, 2015)'
_computing_structure_solution 'ShelXS (Sheldrick, 2008)'
_diffrn_ambient_temperature 295.53(10)
_diffrn_detector_area_resol_mean 16.0733
_diffrn_measured_fraction_theta_full 0.985
_diffrn_measured_fraction_theta_max 0.985
_diffrn_measurement_details
;
#__ type_ start__ end____ width___ exp.time_
  1 omega  -61.00  -34.00   1.0000    1.0000
omega____ theta____ kappa____ phi______ frames
    -       -8.5000  125.0000 -120.0000 27

#__ type_ start__ end____ width___ exp.time_
  2 omega  -86.00  -41.00   1.0000    1.0000
omega____ theta____ kappa____ phi______ frames
    -       -8.5000  178.0000  -60.0000 45

#__ type_ start__ end____ width___ exp.time_
  3 omega  -85.00  -53.00   1.0000    1.0000
omega____ theta____ kappa____ phi______ frames
    -       -8.5000  178.0000 -120.0000 32

#__ type_ start__ end____ width___ exp.time_
  4 omega  -82.00  -40.00   1.0000    1.0000
omega____ theta____ kappa____ phi______ frames
    -       -8.5000  178.0000  150.0000 42

#__ type_ start__ end____ width___ exp.time_
  5 omega   23.00   63.00   1.0000    1.0000
omega____ theta____ kappa____ phi______ frames
    -       54.0000   77.0000  -60.0000 40

#__ type_ start__ end____ width___ exp.time_
  6 omega  -11.00   45.00   1.0000    1.0000
omega____ theta____ kappa____ phi______ frames
    -       54.0000  -57.0000 -150.0000 56

#__ type_ start__ end____ width___ exp.time_
  7 omega   23.00  112.00   1.0000    1.0000
omega____ theta____ kappa____ phi______ frames
    -       54.0000 -125.0000   60.0000 89

#__ type_ start__ end____ width___ exp.time_
  8 omega   59.00   90.00   1.0000    1.0000
omega____ theta____ kappa____ phi______ frames
    -      108.0000  -91.0000  -90.0000 31

#__ type_ start__ end____ width___ exp.time_
  9 omega  101.00  171.00   1.0000    1.0000
omega____ theta____ kappa____ phi______ frames
    -      108.0000  111.0000  -60.0000 70

#__ type_ start__ end____ width___ exp.time_
 10 omega   35.00   92.00   1.0000    1.0000
omega____ theta____ kappa____ phi______ frames
    -      108.0000  -38.0000  -30.0000 57

#__ type_ start__ end____ width___ exp.time_
 11 omega   77.00  163.00   1.0000    1.0000
omega____ theta____ kappa____ phi______ frames
    -      108.0000   25.0000 -120.0000 86

#__ type_ start__ end____ width___ exp.time_
 12 omega  105.00  156.00   1.0000    1.0000
omega____ theta____ kappa____ phi______ frames
    -      108.0000  111.0000 -120.0000 51

#__ type_ start__ end____ width___ exp.time_
 13 omega   38.00  104.00   1.0000    1.0000
omega____ theta____ kappa____ phi______ frames
    -      108.0000  -50.0000 -120.0000 66

#__ type_ start__ end____ width___ exp.time_
 14 omega   34.00   83.00   1.0000    1.0000
omega____ theta____ kappa____ phi______ frames
    -      108.0000  -25.0000   60.0000 49

#__ type_ start__ end____ width___ exp.time_
 15 omega   78.00  178.00   1.0000    1.0000
omega____ theta____ kappa____ phi______ frames
    -      108.0000   77.0000  -30.0000 100

#__ type_ start__ end____ width___ exp.time_
 16 omega   73.00  123.00   1.0000    1.0000
omega____ theta____ kappa____ phi______ frames
    -      108.0000  -63.0000  150.0000 50

#__ type_ start__ end____ width___ exp.time_
 17 omega  102.00  129.00   1.0000    1.0000
omega____ theta____ kappa____ phi______ frames
    -      108.0000  -63.0000  -30.0000 27
;
_diffrn_measurement_device_type 'SuperNova, Dual, Cu at zero, Eos'
_diffrn_measurement_method '\w scans'
_diffrn_orient_matrix_UB_11 0.1258312000
_diffrn_orient_matrix_UB_12 -0.0722122000
_diffrn_orient_matrix_UB_13 0.0284047000
_diffrn_orient_matrix_UB_21 -0.1655061000
_diffrn_orient_matrix_UB_22 -0.0819347000
_diffrn_orient_matrix_UB_23 0.0008789000
_diffrn_orient_matrix_UB_31 0.0849045000
_diffrn_orient_matrix_UB_32 -0.0526641000
_diffrn_orient_matrix_UB_33 -0.0403269000
_diffrn_radiation_monochromator mirror
_diffrn_radiation_type CuK\a
_diffrn_radiation_wavelength 1.54184
_diffrn_reflns_av_R_equivalents 0.0182
_diffrn_reflns_av_unetI/netI 0.0215
_diffrn_reflns_Laue_measured_fraction_full 0.985
_diffrn_reflns_Laue_measured_fraction_max 0.985
_diffrn_reflns_limit_h_max 8
_diffrn_reflns_limit_h_min -8
_diffrn_reflns_limit_k_max 11
_diffrn_reflns_limit_k_min -15
_diffrn_reflns_limit_l_max 34
_diffrn_reflns_limit_l_min -37
_diffrn_reflns_number 10072
_diffrn_reflns_point_group_measured_fraction_full 0.980
_diffrn_reflns_point_group_measured_fraction_max 0.980
_diffrn_reflns_theta_full 66.578
_diffrn_reflns_theta_max 66.578
_diffrn_reflns_theta_min 4.487
_diffrn_source 'SuperNova (Cu) X-ray Source'
_exptl_absorpt_coefficient_mu 0.624
_exptl_absorpt_correction_T_max 1.00000
_exptl_absorpt_correction_T_min 0.74554
_exptl_absorpt_correction_type multi-scan
_exptl_absorpt_process_details
;
CrysAlisPro, Agilent Technologies,
Version 1.171.36.28 (release 01-02-2013 CrysAlis171 .NET)
(compiled Feb  1 2013,16:14:44)
Empirical absorption correction using spherical harmonics,
 implemented in SCALE3 ABSPACK scaling algorithm.
;
_exptl_crystal_colour 'clear light colourless'
_exptl_crystal_colour_lustre clear
_exptl_crystal_colour_modifier light
_exptl_crystal_colour_primary colourless
_exptl_crystal_density_diffrn 1.188
_exptl_crystal_description block
_exptl_crystal_F_000 1064
_exptl_crystal_size_max 0.17
_exptl_crystal_size_mid 0.15
_exptl_crystal_size_min 0.12
_refine_diff_density_max 0.146
_refine_diff_density_min -0.159
_refine_diff_density_rms 0.038
_refine_ls_abs_structure_details
;
 Flack x determined using 1851 quotients [(I+)-(I-)]/[(I+)+(I-)]
 (Parsons, Flack and Wagner, Acta Cryst. B69 (2013) 249-259).
;
_refine_ls_abs_structure_Flack -0.06(7)
_refine_ls_extinction_method none
_refine_ls_goodness_of_fit_ref 1.074
_refine_ls_hydrogen_treatment mixed
_refine_ls_matrix_type full
_refine_ls_number_parameters 389
_refine_ls_number_reflns 4704
_refine_ls_number_restraints 0
_refine_ls_restrained_S_all 1.074
_refine_ls_R_factor_all 0.0344
_refine_ls_R_factor_gt 0.0331
_refine_ls_shift/su_max 0.001
_refine_ls_shift/su_mean 0.000
_refine_ls_structure_factor_coef Fsqd
_refine_ls_weighting_details 'w=1/[\s^2^(Fo^2^)+(0.0514P)^2^+0.2017P] where P=(Fo^2^+2Fc^2^)/3'
_refine_ls_weighting_scheme calc
_refine_ls_wR_factor_gt 0.0860
_refine_ls_wR_factor_ref 0.0871
_reflns_Friedel_coverage 0.722
_reflns_Friedel_fraction_full 0.974
_reflns_Friedel_fraction_max 0.974
_reflns_number_gt 4547
_reflns_number_total 4704
_reflns_threshold_expression 'I > 2\s(I)'
_cod_data_source_file np9b00616_si_002.cif
_cod_data_source_block ac_3_10_g
_cod_database_code 1552570
_shelx_shelxl_version_number 2018/3
_shelx_space_group_comment
;
The symmetry employed for this shelxl refinement is uniquely defined
by the following loop, which should always be used as a source of
symmetry information in preference to the above space-group names.
They are only intended as comments.
;
_reflns_odcompleteness_completeness 98.31
_reflns_odcompleteness_iscentric 1
_reflns_odcompleteness_theta 66.97
_olex2_refinement_description
;
1. Fixed Uiso
 At 1.2 times of:
  All C(H) groups, All C(H,H) groups
 At 1.5 times of:
  All C(H,H,H) groups
2.a Ternary CH refined with riding coordinates:
 C5(H5), C8(H8), C15(H15), C16(H16), C17(H17), C20(H20)
2.b Secondary CH2 refined with riding coordinates:
 C1(H1A,H1B), C2(H2A,H2B), C6(H6A,H6B), C7(H7A,H7B), C11(H11A,H11B), C12(H12A,
 H12B), C19(H19A,H19B), C22(H22A,H22B), C23(H23A,H23B)
2.c Aromatic/amide H refined with riding coordinates:
 C24(H24)
2.d Idealised Me refined as rotating group:
 C18(H18A,H18B,H18C)
;
_olex2_date_sample_data_collection 2018-09-17
_olex2_submission_special_instructions 'No special instructions were received'

loop_
_space_group_symop_operation_xyz
'x, y, z'
'-x+1/2, -y, z+1/2'
'x+1/2, -y+1/2, -z'
'-x, y+1/2, -z+1/2'

loop_
_atom_site_label
_atom_site_type_symbol
_atom_site_fract_x
_atom_site_fract_y
_atom_site_fract_z
_atom_site_U_iso_or_equiv
_atom_site_adp_type
_atom_site_occupancy
_atom_site_site_symmetry_order
_atom_site_calc_flag
_atom_site_refinement_flags_posn
O1 O -1.6681(3) -2.1577(2) 0.21151(9) 0.0982(8) Uani 1 1 d .
O2 O -0.75252(19) -1.79356(11) 0.06724(5) 0.0391(3) Uani 1 1 d .
H2 H -0.758(5) -1.843(3) 0.0469(10) 0.079(10) Uiso 1 1 d .
O3 O -0.6910(2) -1.60181(12) 0.05165(5) 0.0519(4) Uani 1 1 d .
H3 H -0.635(5) -1.666(3) 0.0547(9) 0.068(9) Uiso 1 1 d .
O4 O -1.0153(3) -1.05943(14) -0.01568(7) 0.0717(6) Uani 1 1 d .
H4 H -1.065(6) -1.003(3) -0.0288(12) 0.100(12) Uiso 1 1 d .
O5 O -0.7951(2) -0.94028(11) 0.00181(4) 0.0478(4) Uani 1 1 d .
C1 C -1.4496(4) -1.9163(2) 0.21725(8) 0.0574(6) Uani 1 1 d .
H1A H -1.557556 -1.897240 0.198751 0.069 Uiso 1 1 calc R
H1B H -1.425400 -1.857831 0.236503 0.069 Uiso 1 1 calc R
C2 C -1.5048(5) -2.0140(3) 0.24345(9) 0.0715(8) Uani 1 1 d .
H2A H -1.407460 -2.026029 0.265436 0.086 Uiso 1 1 calc R
H2B H -1.629235 -2.002447 0.257438 0.086 Uiso 1 1 calc R
C3 C -1.5181(4) -2.1083(2) 0.21514(8) 0.0605(7) Uani 1 1 d .
C4 C -1.3374(3) -2.13548(19) 0.18899(7) 0.0480(5) Uani 1 1 d .
C5 C -1.2916(3) -2.03332(16) 0.16243(6) 0.0401(4) Uani 1 1 d .
H5 H -1.409098 -2.020449 0.145361 0.048 Uiso 1 1 calc R
C6 C -1.1276(4) -2.04579(17) 0.12982(7) 0.0484(5) Uani 1 1 d .
H6A H -1.004590 -2.056997 0.144449 0.058 Uiso 1 1 calc R
H6B H -1.152751 -2.106120 0.111600 0.058 Uiso 1 1 calc R
C7 C -1.1174(4) -1.94587(18) 0.10288(7) 0.0498(5) Uani 1 1 d .
H7A H -1.244981 -1.931789 0.090780 0.060 Uiso 1 1 calc R
H7B H -1.027313 -1.956862 0.079362 0.060 Uiso 1 1 calc R
C8 C -1.0515(3) -1.85032(15) 0.12881(6) 0.0344(4) Uani 1 1 d .
H8 H -0.912956 -1.861077 0.135124 0.041 Uiso 1 1 calc R
C9 C -1.1566(3) -1.84021(16) 0.17282(6) 0.0375(4) Uani 1 1 d .
C10 C -1.2682(3) -1.93606(17) 0.19002(6) 0.0394(4) Uani 1 1 d .
C11 C -1.2400(4) -1.73309(19) 0.18539(7) 0.0509(5) Uani 1 1 d .
H11A H -1.238347 -1.728788 0.216399 0.061 Uiso 1 1 calc R
H11B H -1.375593 -1.731699 0.176593 0.061 Uiso 1 1 calc R
C12 C -1.1424(3) -1.63314(17) 0.16794(7) 0.0477(5) Uani 1 1 d .
H12A H -1.077043 -1.597530 0.191371 0.057 Uiso 1 1 calc R
H12B H -1.242892 -1.586294 0.157253 0.057 Uiso 1 1 calc R
C13 C -0.9933(3) -1.65274(14) 0.13192(6) 0.0334(4) Uani 1 1 d .
C14 C -1.0655(2) -1.74641(15) 0.10372(6) 0.0324(4) Uani 1 1 d .
C15 C -0.9350(3) -1.73947(15) 0.06331(6) 0.0336(4) Uani 1 1 d .
H15 H -1.006328 -1.766032 0.038370 0.040 Uiso 1 1 calc R
C16 C -0.8952(3) -1.61879(16) 0.05796(6) 0.0366(4) Uani 1 1 d .
H16 H -0.966120 -1.593112 0.032799 0.044 Uiso 1 1 calc R
C17 C -0.9756(3) -1.56307(15) 0.09839(6) 0.0359(4) Uani 1 1 d .
H17 H -1.109613 -1.542799 0.091344 0.043 Uiso 1 1 calc R
C18 C -0.7938(3) -1.67639(16) 0.15252(6) 0.0397(4) Uani 1 1 d .
H18A H -0.704090 -1.699236 0.130828 0.060 Uiso 1 1 calc GR
H18B H -0.808432 -1.730826 0.173596 0.060 Uiso 1 1 calc GR
H18C H -0.744549 -1.613841 0.165957 0.060 Uiso 1 1 calc GR
C19 C -1.0728(3) -1.90675(18) 0.20870(7) 0.0454(5) Uani 1 1 d .
H19A H -0.962561 -1.951651 0.202023 0.054 Uiso 1 1 calc R
H19B H -1.070974 -1.876667 0.237244 0.054 Uiso 1 1 calc R
C20 C -0.8684(3) -1.45938(16) 0.10895(7) 0.0434(5) Uani 1 1 d .
H20 H -0.727740 -1.472814 0.108305 0.052 Uiso 1 1 calc R
C21 C -0.9210(6) -1.4143(2) 0.15286(9) 0.0650(8) Uani 1 1 d .
H21A H -0.860(5) -1.346(3) 0.1566(10) 0.077(9) Uiso 1 1 d .
H21B H -1.062(6) -1.404(3) 0.1537(10) 0.077(10) Uiso 1 1 d .
H21C H -0.874(5) -1.460(3) 0.1769(11) 0.092(11) Uiso 1 1 d .
C22 C -0.9177(3) -1.37921(16) 0.07345(7) 0.0470(5) Uani 1 1 d .
H22A H -0.899510 -1.412965 0.045884 0.056 Uiso 1 1 calc R
H22B H -1.054356 -1.360526 0.075857 0.056 Uiso 1 1 calc R
C23 C -0.7973(4) -1.27864(17) 0.07435(8) 0.0527(5) Uani 1 1 d .
H23A H -0.804985 -1.248018 0.102752 0.063 Uiso 1 1 calc R
H23B H -0.661930 -1.296131 0.068892 0.063 Uiso 1 1 calc R
C24 C -0.8628(3) -1.19821(16) 0.04209(7) 0.0461(5) Uani 1 1 d .
H24 H -0.978028 -1.211639 0.027384 0.055 Uiso 1 1 calc R
C25 C -0.7697(3) -1.11002(16) 0.03298(6) 0.0417(4) Uani 1 1 d .
C26 C -0.8585(3) -1.02929(15) 0.00493(6) 0.0393(4) Uani 1 1 d .
C27 C -0.5770(5) -1.0802(3) 0.05233(12) 0.0751(9) Uani 1 1 d .
H27A H -0.606(9) -1.043(5) 0.0794(19) 0.17(2) Uiso 1 1 d .
H27B H -0.511(6) -1.133(3) 0.0637(12) 0.093(11) Uiso 1 1 d .
H27C H -0.507(7) -1.035(4) 0.0299(13) 0.117(14) Uiso 1 1 d .
C28 C -1.1703(4) -2.1663(2) 0.21923(9) 0.0619(7) Uani 1 1 d .
H28A H -1.214(6) -2.230(3) 0.2347(11) 0.098(12) Uiso 1 1 d .
H28B H -1.142(5) -2.103(2) 0.2368(9) 0.067(9) Uiso 1 1 d .
H28C H -1.052(5) -2.178(3) 0.2028(10) 0.076(9) Uiso 1 1 d .
C29 C -1.3814(5) -2.2283(2) 0.15959(10) 0.0665(7) Uani 1 1 d .
H29A H -1.491(5) -2.211(3) 0.1434(10) 0.074(9) Uiso 1 1 d .
H29B H -1.274(7) -2.248(3) 0.1407(13) 0.105(13) Uiso 1 1 d .
H29C H -1.419(5) -2.290(3) 0.1770(11) 0.085(10) Uiso 1 1 d .
C30 C -1.2764(3) -1.7283(2) 0.08722(8) 0.0478(5) Uani 1 1 d .
H30A H -1.371(6) -1.753(3) 0.1065(13) 0.101(12) Uiso 1 1 d .
H30B H -1.307(5) -1.664(3) 0.0747(11) 0.088(11) Uiso 1 1 d .
H30C H -1.302(6) -1.777(3) 0.0622(12) 0.095(11) Uiso 1 1 d .

loop_
_atom_site_aniso_label
_atom_site_aniso_U_11
_atom_site_aniso_U_22
_atom_site_aniso_U_33
_atom_site_aniso_U_23
_atom_site_aniso_U_13
_atom_site_aniso_U_12
O1 0.0574(12) 0.125(2) 0.1116(17) 0.0315(16) 0.0134(11) -0.0380(13)
O2 0.0344(7) 0.0360(7) 0.0469(7) -0.0017(6) 0.0099(6) -0.0007(5)
O3 0.0411(8) 0.0374(8) 0.0770(11) 0.0084(7) 0.0193(7) -0.0055(7)
O4 0.0719(12) 0.0428(9) 0.1004(14) 0.0200(9) -0.0461(11) -0.0071(8)
O5 0.0634(9) 0.0354(7) 0.0447(7) 0.0053(6) 0.0015(7) -0.0076(7)
C1 0.0492(12) 0.0687(16) 0.0542(13) 0.0178(12) 0.0212(10) 0.0013(11)
C2 0.0684(16) 0.086(2) 0.0600(15) 0.0262(14) 0.0286(13) -0.0005(15)
C3 0.0485(13) 0.0757(17) 0.0575(13) 0.0358(13) 0.0028(10) -0.0134(12)
C4 0.0457(11) 0.0530(12) 0.0453(10) 0.0211(10) -0.0063(9) -0.0128(10)
C5 0.0344(9) 0.0475(11) 0.0382(9) 0.0143(8) -0.0017(8) -0.0070(8)
C6 0.0565(13) 0.0393(11) 0.0493(11) 0.0005(9) 0.0126(10) -0.0109(10)
C7 0.0679(14) 0.0441(11) 0.0372(9) -0.0011(9) 0.0173(10) -0.0175(11)
C8 0.0330(9) 0.0352(9) 0.0351(9) 0.0027(7) 0.0074(7) -0.0029(7)
C9 0.0362(9) 0.0424(10) 0.0341(9) 0.0038(8) 0.0058(7) -0.0013(8)
C10 0.0338(9) 0.0492(11) 0.0351(8) 0.0097(8) 0.0048(7) -0.0015(9)
C11 0.0542(13) 0.0502(12) 0.0483(11) 0.0013(9) 0.0219(10) 0.0046(10)
C12 0.0532(12) 0.0412(11) 0.0487(11) -0.0003(9) 0.0161(9) 0.0086(9)
C13 0.0325(9) 0.0335(9) 0.0341(8) 0.0013(7) 0.0025(7) 0.0020(7)
C14 0.0257(8) 0.0371(10) 0.0343(8) 0.0029(7) 0.0023(7) -0.0014(7)
C15 0.0316(9) 0.0366(9) 0.0325(8) 0.0023(7) 0.0010(7) -0.0046(7)
C16 0.0343(9) 0.0383(10) 0.0370(9) 0.0076(8) 0.0001(7) -0.0013(8)
C17 0.0333(9) 0.0349(9) 0.0396(9) 0.0044(8) -0.0031(7) 0.0023(8)
C18 0.0432(11) 0.0382(9) 0.0378(9) 0.0012(7) -0.0089(8) -0.0025(8)
C19 0.0466(11) 0.0526(12) 0.0369(10) 0.0042(9) -0.0038(8) -0.0045(10)
C20 0.0515(12) 0.0330(10) 0.0457(10) 0.0040(8) -0.0042(9) 0.0000(9)
C21 0.103(2) 0.0384(12) 0.0535(14) -0.0017(10) 0.0031(14) -0.0023(14)
C22 0.0529(12) 0.0343(10) 0.0539(12) 0.0077(9) -0.0077(9) -0.0005(9)
C23 0.0624(14) 0.0357(10) 0.0600(13) 0.0105(9) -0.0138(11) -0.0037(10)
C24 0.0510(11) 0.0334(10) 0.0540(12) 0.0046(8) -0.0112(10) 0.0001(9)
C25 0.0495(11) 0.0369(10) 0.0387(9) 0.0010(8) -0.0072(9) -0.0015(9)
C26 0.0476(11) 0.0330(10) 0.0372(9) 0.0003(7) -0.0007(8) -0.0001(8)
C27 0.0756(19) 0.0705(18) 0.0792(19) 0.0308(16) -0.0380(16) -0.0257(16)
C28 0.0571(15) 0.0671(17) 0.0616(15) 0.0254(14) -0.0137(12) -0.0027(13)
C29 0.0768(19) 0.0570(15) 0.0658(16) 0.0192(13) -0.0077(15) -0.0256(14)
C30 0.0267(9) 0.0604(14) 0.0564(12) 0.0096(11) -0.0031(9) -0.0041(9)

loop_
_atom_type_symbol
_atom_type_description
_atom_type_scat_dispersion_real
_atom_type_scat_dispersion_imag
_atom_type_scat_source
C C 0.0181 0.0091 'International Tables Vol C Tables 4.2.6.8 and 6.1.1.4'
H H 0.0000 0.0000 'International Tables Vol C Tables 4.2.6.8 and 6.1.1.4'
O O 0.0492 0.0322 'International Tables Vol C Tables 4.2.6.8 and 6.1.1.4'

loop_
_geom_angle_atom_site_label_1
_geom_angle_atom_site_label_2
_geom_angle_atom_site_label_3
_geom_angle
C15 O2 H2 104(2)
C16 O3 H3 106(2)
C26 O4 H4 108(3)
H1A C1 H1B 108.0
C2 C1 H1A 109.3
C2 C1 H1B 109.3
C10 C1 H1A 109.3
C10 C1 H1B 109.3
C10 C1 C2 111.4(2)
C1 C2 H2A 109.6
C1 C2 H2B 109.6
H2A C2 H2B 108.1
C3 C2 C1 110.4(2)
C3 C2 H2A 109.6
C3 C2 H2B 109.6
O1 C3 C2 121.6(3)
O1 C3 C4 121.6(3)
C2 C3 C4 116.7(2)
C3 C4 C5 104.97(19)
C3 C4 C28 109.6(2)
C3 C4 C29 109.7(2)
C28 C4 C5 112.72(18)
C29 C4 C5 111.11(18)
C29 C4 C28 108.7(2)
C4 C5 H5 105.1
C6 C5 C4 114.44(19)
C6 C5 H5 105.1
C10 C5 C4 113.23(16)
C10 C5 H5 105.1
C10 C5 C6 112.70(16)
C5 C6 H6A 110.0
C5 C6 H6B 110.0
H6A C6 H6B 108.4
C7 C6 C5 108.40(19)
C7 C6 H6A 110.0
C7 C6 H6B 110.0
C6 C7 H7A 109.1
C6 C7 H7B 109.1
C6 C7 C8 112.50(18)
H7A C7 H7B 107.8
C8 C7 H7A 109.1
C8 C7 H7B 109.1
C7 C8 H8 106.4
C7 C8 C9 113.34(15)
C7 C8 C14 113.17(16)
C9 C8 H8 106.4
C14 C8 H8 106.4
C14 C8 C9 110.47(15)
C10 C9 C8 118.31(16)
C11 C9 C8 118.28(16)
C11 C9 C10 115.47(16)
C19 C9 C8 115.49(17)
C19 C9 C10 59.23(13)
C19 C9 C11 116.64(17)
C1 C10 C9 118.06(19)
C5 C10 C1 111.34(18)
C5 C10 C9 120.06(15)
C19 C10 C1 117.89(18)
C19 C10 C5 121.05(18)
C19 C10 C9 59.79(13)
C9 C11 H11A 107.6
C9 C11 H11B 107.6
C9 C11 C12 118.82(16)
H11A C11 H11B 107.0
C12 C11 H11A 107.6
C12 C11 H11B 107.6
C11 C12 H12A 108.6
C11 C12 H12B 108.6
C11 C12 C13 114.51(17)
H12A C12 H12B 107.6
C13 C12 H12A 108.6
C13 C12 H12B 108.6
C12 C13 C14 108.95(16)
C12 C13 C17 115.22(16)
C12 C13 C18 108.42(16)
C17 C13 C14 101.76(14)
C18 C13 C14 111.62(15)
C18 C13 C17 110.77(15)
C8 C14 C13 110.30(15)
C8 C14 C15 115.30(15)
C8 C14 C30 110.76(15)
C15 C14 C13 103.46(14)
C15 C14 C30 105.05(15)
C30 C14 C13 111.70(16)
O2 C15 C14 114.06(14)
O2 C15 H15 109.8
O2 C15 C16 109.06(14)
C14 C15 H15 109.8
C14 C15 C16 104.07(15)
C16 C15 H15 109.8
O3 C16 C15 109.43(16)
O3 C16 H16 109.0
O3 C16 C17 113.05(17)
C15 C16 H16 109.0
C17 C16 C15 107.36(15)
C17 C16 H16 109.0
C13 C17 H17 105.7
C16 C17 C13 104.03(15)
C16 C17 H17 105.7
C20 C17 C13 121.30(16)
C20 C17 C16 113.24(16)
C20 C17 H17 105.7
C13 C18 H18A 109.5
C13 C18 H18B 109.5
C13 C18 H18C 109.5
H18A C18 H18B 109.5
H18A C18 H18C 109.5
H18B C18 H18C 109.5
C9 C19 H19A 117.7
C9 C19 H19B 117.7
C10 C19 C9 60.99(13)
C10 C19 H19A 117.7
C10 C19 H19B 117.7
H19A C19 H19B 114.8
C17 C20 H20 108.4
C21 C20 C17 113.5(2)
C21 C20 H20 108.4
C21 C20 C22 110.20(19)
C22 C20 C17 107.77(17)
C22 C20 H20 108.4
C20 C21 H21A 110.0(19)
C20 C21 H21B 108(2)
C20 C21 H21C 112(2)
H21A C21 H21B 108(3)
H21A C21 H21C 107(3)
H21B C21 H21C 112(3)
C20 C22 H22A 108.5
C20 C22 H22B 108.5
H22A C22 H22B 107.5
C23 C22 C20 114.96(18)
C23 C22 H22A 108.5
C23 C22 H22B 108.5
C22 C23 H23A 108.9
C22 C23 H23B 108.9
H23A C23 H23B 107.7
C24 C23 C22 113.33(19)
C24 C23 H23A 108.9
C24 C23 H23B 108.9
C23 C24 H24 117.4
C25 C24 C23 125.2(2)
C25 C24 H24 117.4
C24 C25 C26 121.11(19)
C24 C25 C27 123.6(2)
C26 C25 C27 115.2(2)
O4 C26 C25 115.21(17)
O5 C26 O4 121.72(19)
O5 C26 C25 123.04(19)
C25 C27 H27A 106(4)
C25 C27 H27B 115(3)
C25 C27 H27C 106(2)
H27A C27 H27B 97(4)
H27A C27 H27C 115(4)
H27B C27 H27C 117(4)
C4 C28 H28A 107(2)
C4 C28 H28B 106.2(18)
C4 C28 H28C 109.7(19)
H28A C28 H28B 117(3)
H28A C28 H28C 113(3)
H28B C28 H28C 105(3)
C4 C29 H29A 108(2)
C4 C29 H29B 115(2)
C4 C29 H29C 109(2)
H29A C29 H29B 110(3)
H29A C29 H29C 106(3)
H29B C29 H29C 109(3)
C14 C30 H30A 112(2)
C14 C30 H30B 119(2)
C14 C30 H30C 109(2)
H30A C30 H30B 114(3)
H30A C30 H30C 100(3)
H30B C30 H30C 100(3)

loop_
_geom_bond_atom_site_label_1
_geom_bond_atom_site_label_2
_geom_bond_distance
O1 C3 1.211(3)
O2 H2 0.89(3)
O2 C15 1.433(2)
O3 H3 0.91(3)
O3 C16 1.431(2)
O4 H4 0.89(4)
O4 C26 1.311(3)
O5 C26 1.215(3)
C1 H1A 0.9700
C1 H1B 0.9700
C1 C2 1.534(3)
C1 C10 1.528(3)
C2 H2A 0.9700
C2 H2B 0.9700
C2 C3 1.492(5)
C3 C4 1.524(4)
C4 C5 1.572(3)
C4 C28 1.536(3)
C4 C29 1.525(4)
C5 H5 0.9800
C5 C6 1.526(3)
C5 C10 1.515(3)
C6 H6A 0.9700
C6 H6B 0.9700
C6 C7 1.525(3)
C7 H7A 0.9700
C7 H7B 0.9700
C7 C8 1.528(3)
C8 H8 0.9800
C8 C9 1.558(2)
C8 C14 1.538(2)
C9 C10 1.535(3)
C9 C11 1.527(3)
C9 C19 1.517(3)
C10 C19 1.508(3)
C11 H11A 0.9700
C11 H11B 0.9700
C11 C12 1.536(3)
C12 H12A 0.9700
C12 H12B 0.9700
C12 C13 1.541(3)
C13 C14 1.561(3)
C13 C17 1.552(2)
C13 C18 1.542(3)
C14 C15 1.550(2)
C14 C30 1.553(3)
C15 H15 0.9800
C15 C16 1.566(3)
C16 H16 0.9800
C16 C17 1.549(3)
C17 H17 0.9800
C17 C20 1.544(3)
C18 H18A 0.9600
C18 H18B 0.9600
C18 H18C 0.9600
C19 H19A 0.9700
C19 H19B 0.9700
C20 H20 0.9800
C20 C21 1.529(3)
C20 C22 1.543(3)
C21 H21A 0.97(4)
C21 H21B 0.98(4)
C21 H21C 1.00(4)
C22 H22A 0.9700
C22 H22B 0.9700
C22 C23 1.522(3)
C23 H23A 0.9700
C23 H23B 0.9700
C23 C24 1.504(3)
C24 H24 0.9300
C24 C25 1.320(3)
C25 C26 1.480(3)
C25 C27 1.503(3)
C27 H27A 0.99(6)
C27 H27B 0.89(4)
C27 H27C 1.02(5)
C28 H28A 0.98(4)
C28 H28B 0.99(3)
C28 H28C 0.97(3)
C29 H29A 0.93(4)
C29 H29B 0.98(4)
C29 H29C 0.98(4)
C30 H30A 0.94(4)
C30 H30B 0.93(4)
C30 H30C 1.01(4)

loop_
_geom_torsion_atom_site_label_1
_geom_torsion_atom_site_label_2
_geom_torsion_atom_site_label_3
_geom_torsion_atom_site_label_4
_geom_torsion
O1 C3 C4 C5 120.1(3)
O1 C3 C4 C28 -118.6(3)
O1 C3 C4 C29 0.7(3)
O2 C15 C16 O3 9.3(2)
O2 C15 C16 C17 -113.70(16)
O3 C16 C17 C13 -101.99(17)
O3 C16 C17 C20 31.6(2)
C1 C2 C3 O1 -119.8(3)
C1 C2 C3 C4 56.6(3)
C1 C10 C19 C9 -107.9(2)
C2 C1 C10 C5 53.5(3)
C2 C1 C10 C9 -161.6(2)
C2 C1 C10 C19 -92.9(3)
C2 C3 C4 C5 -56.3(2)
C2 C3 C4 C28 65.0(3)
C2 C3 C4 C29 -175.7(2)
C3 C4 C5 C6 -173.63(19)
C3 C4 C5 C10 55.4(2)
C4 C5 C6 C7 172.92(18)
C4 C5 C10 C1 -57.2(2)
C4 C5 C10 C9 158.79(18)
C4 C5 C10 C19 88.1(2)
C5 C6 C7 C8 67.3(3)
C5 C10 C19 C9 109.02(19)
C6 C5 C10 C1 170.97(18)
C6 C5 C10 C9 26.9(3)
C6 C5 C10 C19 -43.8(2)
C6 C7 C8 C9 -45.8(3)
C6 C7 C8 C14 -172.62(18)
C7 C8 C9 C10 15.2(3)
C7 C8 C9 C11 -132.4(2)
C7 C8 C9 C19 82.4(2)
C7 C8 C14 C13 -179.23(16)
C7 C8 C14 C15 -62.5(2)
C7 C8 C14 C30 56.6(2)
C8 C9 C10 C1 -147.99(19)
C8 C9 C10 C5 -6.3(3)
C8 C9 C10 C19 104.4(2)
C8 C9 C11 C12 -28.9(3)
C8 C9 C19 C10 -109.12(19)
C8 C14 C15 O2 -34.1(2)
C8 C14 C15 C16 -152.77(15)
C9 C8 C14 C13 52.47(19)
C9 C8 C14 C15 169.19(15)
C9 C8 C14 C30 -71.7(2)
C9 C11 C12 C13 11.7(3)
C10 C1 C2 C3 -51.8(3)
C10 C5 C6 C7 -55.8(2)
C10 C9 C11 C12 -177.4(2)
C11 C9 C10 C1 0.5(3)
C11 C9 C10 C5 142.23(19)
C11 C9 C10 C19 -107.1(2)
C11 C9 C19 C10 105.14(19)
C11 C12 C13 C14 35.2(2)
C11 C12 C13 C17 148.77(19)
C11 C12 C13 C18 -86.5(2)
C12 C13 C14 C8 -69.93(18)
C12 C13 C14 C15 166.21(15)
C12 C13 C14 C30 53.7(2)
C12 C13 C17 C16 -156.04(17)
C12 C13 C17 C20 75.1(2)
C13 C14 C15 O2 86.47(17)
C13 C14 C15 C16 -32.25(18)
C13 C17 C20 C21 -44.8(3)
C13 C17 C20 C22 -167.17(17)
C14 C8 C9 C10 143.38(17)
C14 C8 C9 C11 -4.2(2)
C14 C8 C9 C19 -149.39(17)
C14 C13 C17 C16 -38.34(17)
C14 C13 C17 C20 -167.23(16)
C14 C15 C16 O3 131.44(16)
C14 C15 C16 C17 8.39(19)
C15 C16 C17 C13 18.79(19)
C15 C16 C17 C20 152.43(15)
C16 C17 C20 C21 -169.6(2)
C16 C17 C20 C22 68.1(2)
C17 C13 C14 C8 167.95(14)
C17 C13 C14 C15 44.09(17)
C17 C13 C14 C30 -68.41(18)
C17 C20 C22 C23 -169.9(2)
C18 C13 C14 C8 49.77(19)
C18 C13 C14 C15 -74.09(18)
C18 C13 C14 C30 173.42(16)
C18 C13 C17 C16 80.44(18)
C18 C13 C17 C20 -48.5(2)
C19 C9 C10 C1 107.6(2)
C19 C9 C10 C5 -110.6(2)
C19 C9 C11 C12 115.9(2)
C20 C22 C23 C24 -174.3(2)
C21 C20 C22 C23 65.8(3)
C22 C23 C24 C25 -171.7(2)
C23 C24 C25 C26 -171.9(2)
C23 C24 C25 C27 3.3(4)
C24 C25 C26 O4 -11.6(3)
C24 C25 C26 O5 166.5(2)
C27 C25 C26 O4 172.8(3)
C27 C25 C26 O5 -9.1(3)
C28 C4 C5 C6 67.2(3)
C28 C4 C5 C10 -63.9(3)
C29 C4 C5 C6 -55.2(3)
C29 C4 C5 C10 173.8(2)
C30 C14 C15 O2 -156.26(16)
C30 C14 C15 C16 85.02(18)
